data_4345996
loop_
_publ_author_name
'Andrew J. Gaunt'
'Brian L. Scott'
'Mary P. Neu'

_publ_section_title
;
 U(IV) Chalcogenolates Synthesized via Oxidation of Uranium Metal by
 Dichalcogenides
;
_journal_name_full 'Inorganic Chemistry'
_journal_page_first 7401
_journal_page_last 7407
_journal_paper_doi 10.1021/ic060560k
_journal_volume 45
_journal_year 2006
_chemical_formula_sum 'C56 H52 N4 S8 U2'
_chemical_formula_weight 1513.56
_space_group_IT_number 88
_space_group_name_Hall '-I 4ad'
_space_group_name_H-M_alt 'I 41/a :2'
_symmetry_cell_setting tetragonal
_symmetry_space_group_name_H-M 'I 41/a :2'
_atom_sites_solution_hydrogens geom
_atom_sites_solution_primary direct
_atom_sites_solution_secondary difmap
_cell_angle_alpha 90.00
_cell_angle_beta 90.00
_cell_angle_gamma 90.00
_cell_formula_units_Z 4
_cell_length_a 20.0352(19)
_cell_length_b 20.0352(19)
_cell_length_c 13.988(3)
_cell_measurement_temperature 203(1)
_cell_volume 5614.9(14)
_computing_cell_refinement 'Bruker SAINT (v. 5.00, Bruker 1998)'
_computing_data_collection 'Siemens SMART (v. 4.202, Siemens 1996)'
_computing_data_reduction 'Bruker SAINT (v. 5.00, Bruker 1998)'
_computing_molecular_graphics 'Bruker AXS SHEXTL (v. 5.10)'
_computing_publication_material 'SHELXL-97 (Sheldrick, 1997)'
_computing_structure_refinement 'SHELXL-97 (Sheldrick, 1997)'
_computing_structure_solution 'SHELXS-97 (Sheldrick, 1990)'
_diffrn_ambient_temperature 141(2)
_diffrn_measured_fraction_theta_full 1.000
_diffrn_measured_fraction_theta_max 0.996
_diffrn_measurement_device_type 'Bruker P4 with 1k CCD'
_diffrn_measurement_method '\f scans'
_diffrn_radiation_monochromator graphite
_diffrn_radiation_source 'fine-focus sealed tube'
_diffrn_radiation_type MoK\a
_diffrn_radiation_wavelength 0.71073
_diffrn_reflns_av_R_equivalents 0.0214
_diffrn_reflns_av_sigmaI/netI 0.0137
_diffrn_reflns_limit_h_max 24
_diffrn_reflns_limit_h_min -24
_diffrn_reflns_limit_k_max 24
_diffrn_reflns_limit_k_min -22
_diffrn_reflns_limit_l_max 15
_diffrn_reflns_limit_l_min -16
_diffrn_reflns_number 17602
_diffrn_reflns_theta_full 25.00
_diffrn_reflns_theta_max 25.41
_diffrn_reflns_theta_min 1.78
_diffrn_standards_decay_% '< 2'
_diffrn_standards_interval_count 0
_diffrn_standards_interval_time 0
_diffrn_standards_number 0
_exptl_absorpt_coefficient_mu 6.099
_exptl_absorpt_correction_T_max 0.3472
_exptl_absorpt_correction_T_min 0.2175
_exptl_absorpt_correction_type multi-scan
_exptl_absorpt_process_details 'SADABS (Sheldrick, 1996)'
_exptl_crystal_colour dark
_exptl_crystal_density_diffrn 1.790
_exptl_crystal_density_method 'not measured'
_exptl_crystal_description block
_exptl_crystal_F_000 2912
_exptl_crystal_size_max 0.36
_exptl_crystal_size_mid 0.24
_exptl_crystal_size_min 0.22
_refine_diff_density_max 3.133
_refine_diff_density_min -0.750
_refine_diff_density_rms 0.195
_refine_ls_extinction_method none
_refine_ls_goodness_of_fit_ref 1.803
_refine_ls_hydrogen_treatment noref
_refine_ls_matrix_type full
_refine_ls_number_parameters 160
_refine_ls_number_reflns 2574
_refine_ls_number_restraints 0
_refine_ls_restrained_S_all 1.803
_refine_ls_R_factor_all 0.0548
_refine_ls_R_factor_gt 0.0394
_refine_ls_shift/su_max 0.000
_refine_ls_shift/su_mean 0.000
_refine_ls_structure_factor_coef Fsqd
_refine_ls_weighting_details 'calc w=1/[\s^2^(Fo^2^)+(0.0686P)^2^+0.0000P] where P=(Fo^2^+2Fc^2^)/3'
_refine_ls_weighting_scheme calc
_refine_ls_wR_factor_gt 0.1365
_refine_ls_wR_factor_ref 0.1502
_reflns_number_gt 2074
_reflns_number_total 2574
_reflns_threshold_expression >2sigma(I)
_cod_data_source_file ic060560ksi20060614_012839.cif
_cod_data_source_block ccd843
_cod_original_cell_volume 5615.0(13)
_cod_original_sg_symbol_H-M 'I 41/a'
_cod_database_code 4345996

loop_
_symmetry_equiv_pos_as_xyz
'x, y, z'
'-x+1/2, -y, z+1/2'
'-y+3/4, x+1/4, z+1/4'
'y+3/4, -x+3/4, z+3/4'
'x+1/2, y+1/2, z+1/2'
'-x+1, -y+1/2, z+1'
'-y+5/4, x+3/4, z+3/4'
'y+5/4, -x+5/4, z+5/4'
'-x, -y, -z'
'x-1/2, y, -z-1/2'
'y-3/4, -x-1/4, -z-1/4'
'-y-3/4, x-3/4, -z-3/4'
'-x+1/2, -y+1/2, -z+1/2'
'x, y+1/2, -z'
'y-1/4, -x+1/4, -z+1/4'
'-y-1/4, x-1/4, -z-1/4'

loop_
_atom_site_label
_atom_site_type_symbol
_atom_site_fract_x
_atom_site_fract_y
_atom_site_fract_z
_atom_site_U_iso_or_equiv
_atom_site_adp_type
_atom_site_occupancy
_atom_site_symmetry_multiplicity
_atom_site_calc_flag
_atom_site_refinement_flags
_atom_site_disorder_assembly
_atom_site_disorder_group
U1 U 1.0000 0.7500 0.01233(3) 0.0330(2) Uani 1 2 d S . .
S1 S 0.90631(9) 0.69514(9) -0.12116(13) 0.0342(4) Uani 1 1 d . . .
S2 S 0.89798(14) 0.77550(12) 0.14557(15) 0.0521(6) Uani 1 1 d . . .
N1 N 1.0207(3) 0.8641(3) 0.0739(5) 0.0397(15) Uani 1 1 d . . .
C1 C 0.8860(4) 0.6090(4) -0.1108(6) 0.0410(19) Uani 1 1 d . . .
C2 C 0.9067(4) 0.5614(4) -0.1797(7) 0.048(2) Uani 1 1 d . . .
H2 H 0.9340 0.5740 -0.2303 0.058 Uiso 1 1 calc R . .
C3 C 0.8857(5) 0.4960(5) -0.1704(9) 0.062(3) Uani 1 1 d . . .
H3 H 0.8989 0.4650 -0.2162 0.075 Uiso 1 1 calc R . .
C4 C 0.8468(5) 0.4752(5) -0.0978(8) 0.060(3) Uani 1 1 d . . .
H4 H 0.8345 0.4306 -0.0926 0.072 Uiso 1 1 calc R . .
C5 C 0.8259(5) 0.5207(5) -0.0325(8) 0.061(3) Uani 1 1 d . . .
H5 H 0.7974 0.5072 0.0164 0.073 Uiso 1 1 calc R . .
C6 C 0.8463(4) 0.5875(4) -0.0374(7) 0.045(2) Uani 1 1 d . . .
H6 H 0.8327 0.6174 0.0095 0.054 Uiso 1 1 calc R . .
C7 C 0.8749(5) 0.7134(6) 0.2126(7) 0.062(3) Uani 1 1 d . . .
C8 C 0.8081(6) 0.6877(7) 0.1983(8) 0.083(4) Uani 1 1 d . . .
H8 H 0.7818 0.7052 0.1496 0.100 Uiso 1 1 calc R . .
C9 C 0.7827(7) 0.6380(7) 0.2553(10) 0.093(4) Uani 1 1 d . . .
H9 H 0.7397 0.6221 0.2451 0.112 Uiso 1 1 calc R . .
C10 C 0.8218(8) 0.6117(8) 0.3284(11) 0.101(5) Uani 1 1 d . . .
H10 H 0.8049 0.5780 0.3672 0.121 Uiso 1 1 calc R . .
C11 C 0.8850(8) 0.6356(8) 0.3434(10) 0.098(5) Uani 1 1 d . . .
H11 H 0.9107 0.6189 0.3933 0.117 Uiso 1 1 calc R . .
C12 C 0.9111(6) 0.6853(7) 0.2832(9) 0.082(4) Uani 1 1 d . . .
H12 H 0.9549 0.6994 0.2924 0.099 Uiso 1 1 calc R . .
C13 C 1.0355(5) 0.9133(5) 0.1106(7) 0.055(2) Uani 1 1 d . . .
C14 C 1.0581(7) 0.9748(7) 0.1533(12) 0.104(5) Uani 1 1 d . . .
H14A H 1.1031 0.9694 0.1756 0.156 Uiso 1 1 calc R . .
H14B H 1.0297 0.9860 0.2062 0.156 Uiso 1 1 calc R . .
H14C H 1.0565 1.0099 0.1067 0.156 Uiso 1 1 calc R . .

loop_
_atom_site_aniso_label
_atom_site_aniso_U_11
_atom_site_aniso_U_22
_atom_site_aniso_U_33
_atom_site_aniso_U_23
_atom_site_aniso_U_13
_atom_site_aniso_U_12
U1 0.0312(3) 0.0233(3) 0.0446(3) 0.000 0.000 -0.00016(14)
S1 0.0247(9) 0.0266(9) 0.0513(12) 0.0007(8) 0.0009(7) -0.0016(7)
S2 0.0819(17) 0.0402(12) 0.0342(10) 0.0054(9) 0.0207(10) 0.0292(12)
N1 0.044(4) 0.033(4) 0.042(4) -0.004(3) 0.004(3) -0.004(3)
C1 0.031(4) 0.034(4) 0.058(5) 0.008(4) -0.009(4) 0.001(3)
C2 0.039(4) 0.036(4) 0.068(6) -0.005(4) -0.005(4) -0.003(4)
C3 0.063(6) 0.037(5) 0.086(8) -0.010(5) -0.019(6) -0.004(4)
C4 0.060(6) 0.034(5) 0.086(7) 0.006(5) -0.018(6) -0.016(4)
C5 0.051(5) 0.061(6) 0.071(6) 0.018(5) -0.009(5) -0.025(5)
C6 0.033(4) 0.039(5) 0.064(5) 0.011(4) -0.001(4) -0.003(3)
C7 0.053(6) 0.074(7) 0.057(6) 0.004(5) 0.007(5) 0.005(5)
C8 0.062(7) 0.124(11) 0.063(7) 0.001(7) -0.005(6) 0.002(7)
C9 0.073(9) 0.105(11) 0.101(10) 0.011(8) 0.011(7) -0.030(8)
C10 0.091(10) 0.124(12) 0.087(9) 0.012(9) 0.010(9) -0.050(9)
C11 0.122(12) 0.105(11) 0.066(7) 0.028(8) -0.018(8) -0.034(9)
C12 0.063(7) 0.107(10) 0.077(7) 0.012(7) -0.007(6) -0.027(7)
C13 0.049(5) 0.041(5) 0.076(7) -0.004(5) 0.013(4) -0.003(4)
C14 0.069(8) 0.076(9) 0.166(13) -0.062(9) 0.026(9) -0.017(7)

loop_
_atom_type_symbol
_atom_type_description
_atom_type_scat_dispersion_real
_atom_type_scat_dispersion_imag
_atom_type_scat_source
C C 0.0033 0.0016 'International Tables Vol C Tables 4.2.6.8 and 6.1.1.4'
H H 0.0000 0.0000 'International Tables Vol C Tables 4.2.6.8 and 6.1.1.4'
N N 0.0061 0.0033 'International Tables Vol C Tables 4.2.6.8 and 6.1.1.4'
S S 0.1246 0.1234 'International Tables Vol C Tables 4.2.6.8 and 6.1.1.4'
U U -9.6767 9.6646 'International Tables Vol C Tables 4.2.6.8 and 6.1.1.4'

loop_
_geom_angle_atom_site_label_1
_geom_angle_atom_site_label_2
_geom_angle_atom_site_label_3
_geom_angle
_geom_angle_site_symmetry_1
_geom_angle_site_symmetry_3
N1 U1 N1 139.3(3) . 6_664
N1 U1 S2 79.36(17) . 6_664
N1 U1 S2 73.98(16) 6_664 6_664
N1 U1 S2 73.98(16) . .
N1 U1 S2 79.36(17) 6_664 .
S2 U1 S2 97.01(11) 6_664 .
N1 U1 S1 133.62(17) . .
N1 U1 S1 76.29(15) 6_664 .
S2 U1 S1 146.90(6) 6_664 .
S2 U1 S1 91.46(7) . .
N1 U1 S1 76.29(15) . 6_664
N1 U1 S1 133.62(17) 6_664 6_664
S2 U1 S1 91.46(7) 6_664 6_664
S2 U1 S1 146.90(6) . 6_664
S1 U1 S1 98.71(8) . 6_664
N1 U1 S1 72.96(16) . 11_675
N1 U1 S1 139.49(15) 6_664 11_675
S2 U1 S1 146.43(7) 6_664 11_675
S2 U1 S1 93.29(6) . 11_675
S1 U1 S1 64.03(3) . 11_675
S1 U1 S1 64.03(3) 6_664 11_675
N1 U1 S1 139.49(15) . 16_755
N1 U1 S1 72.96(16) 6_664 16_755
S2 U1 S1 93.29(6) 6_664 16_755
S2 U1 S1 146.43(7) . 16_755
S1 U1 S1 64.03(3) . 16_755
S1 U1 S1 64.03(3) 6_664 16_755
S1 U1 S1 95.53(7) 11_675 16_755
N1 U1 U1 110.34(15) . 11_675
N1 U1 U1 110.34(15) 6_664 11_675
S2 U1 U1 131.50(5) 6_664 11_675
S2 U1 U1 131.50(5) . 11_675
S1 U1 U1 49.36(4) . 11_675
S1 U1 U1 49.36(4) 6_664 11_675
S1 U1 U1 47.76(4) 11_675 11_675
S1 U1 U1 47.76(4) 16_755 11_675
C1 S1 U1 118.0(3) . .
C1 S1 U1 124.3(3) . 11_675
U1 S1 U1 82.88(5) . 11_675
C7 S2 U1 116.8(4) . .
C13 N1 U1 171.5(8) . .
C6 C1 C2 118.0(8) . .
C6 C1 S1 120.0(7) . .
C2 C1 S1 122.0(7) . .
C3 C2 C1 118.9(9) . .
C4 C3 C2 122.7(10) . .
C3 C4 C5 118.7(9) . .
C4 C5 C6 121.2(10) . .
C1 C6 C5 120.5(9) . .
C12 C7 C8 116.7(11) . .
C12 C7 S2 126.1(9) . .
C8 C7 S2 117.1(8) . .
C9 C8 C7 121.3(12) . .
C10 C9 C8 119.6(13) . .
C11 C10 C9 120.0(13) . .
C10 C11 C12 120.0(13) . .
C7 C12 C11 122.3(12) . .
N1 C13 C14 176.2(11) . .

loop_
_geom_bond_atom_site_label_1
_geom_bond_atom_site_label_2
_geom_bond_distance
_geom_bond_site_symmetry_2
U1 N1 2.478(6) .
U1 N1 2.478(6) 6_664
U1 S2 2.813(2) 6_664
U1 S2 2.813(2) .
U1 S1 2.8667(19) .
U1 S1 2.8667(19) 6_664
U1 S1 2.9378(19) 11_675
U1 S1 2.9378(19) 16_755
U1 U1 3.8420(11) 11_675
S1 C1 1.779(8) .
S1 U1 2.9378(19) 11_675
S2 C7 1.625(11) .
N1 C13 1.150(11) .
C1 C6 1.368(12) .
C1 C2 1.418(13) .
C2 C3 1.384(12) .
C3 C4 1.345(16) .
C4 C5 1.356(16) .
C5 C6 1.402(12) .
C7 C12 1.348(15) .
C7 C8 1.449(16) .
C8 C9 1.372(17) .
C9 C10 1.39(2) .
C10 C11 1.371(19) .
C11 C12 1.405(17) .
C13 C14 1.442(15) .
